data_4111746
loop_
_publ_author_name
'David A. Evans'
'Jimmy Wu'

_publ_section_title
;
 Enantioselective Syn-Selective Scandium-Catalyzed Ene Reactions
;
_journal_name_full 'Journal of the American Chemical Society'
_journal_page_first 8006
_journal_page_last 8007
_journal_paper_doi 10.1021/ja0522130
_journal_volume 127
_journal_year 2005
_chemical_formula_sum 'C12.44 H16.89 N0.89 O1.78'
_chemical_formula_weight 207.38
_chemical_name_systematic
; 
 ? 
;
_space_group_IT_number 78
_symmetry_cell_setting tetragonal
_symmetry_space_group_name_Hall 'P 4cw'
_symmetry_space_group_name_H-M 'P 43'
_atom_sites_solution_hydrogens geom
_atom_sites_solution_primary direct
_atom_sites_solution_secondary difmap
_audit_creation_method SHELXL-97
_cell_angle_alpha 90.00
_cell_angle_beta 90.00
_cell_angle_gamma 90.00
_cell_formula_units_Z 9
_cell_length_a 9.0707(14)
_cell_length_b 9.0707(14)
_cell_length_c 32.245(9)
_cell_measurement_temperature 193(2)
_cell_volume 2653.0(9)
_computing_cell_refinement 'Bruker SMART'
_computing_data_collection 'Bruker SMART'
_computing_data_reduction 'Bruker SAINT'
_computing_molecular_graphics 'Bruker SHELXTL'
_computing_publication_material 'Bruker SHELXTL'
_computing_structure_refinement 'SHELXL-97 (Sheldrick, 1997)'
_computing_structure_solution 'SHELXS-97 (Sheldrick, 1990)'
_diffrn_ambient_temperature 193(2)
_diffrn_measured_fraction_theta_full 0.739
_diffrn_measured_fraction_theta_max 0.739
_diffrn_measurement_device_type 'CCD area detector'
_diffrn_measurement_method 'phi and omega scans'
_diffrn_radiation_monochromator graphite
_diffrn_radiation_source 'fine-focus sealed tube'
_diffrn_radiation_type MoK\a
_diffrn_radiation_wavelength 0.71073
_diffrn_reflns_av_R_equivalents 0.0501
_diffrn_reflns_av_sigmaI/netI 0.2663
_diffrn_reflns_limit_h_max 11
_diffrn_reflns_limit_h_min 0
_diffrn_reflns_limit_k_max 7
_diffrn_reflns_limit_k_min -7
_diffrn_reflns_limit_l_max 41
_diffrn_reflns_limit_l_min -5
_diffrn_reflns_number 3161
_diffrn_reflns_theta_full 28.26
_diffrn_reflns_theta_max 28.26
_diffrn_reflns_theta_min 2.53
_exptl_absorpt_coefficient_mu 0.078
_exptl_absorpt_correction_type none
_exptl_crystal_colour colorless
_exptl_crystal_density_diffrn 1.168
_exptl_crystal_density_meas 0
_exptl_crystal_description plate
_exptl_crystal_F_000 1008
_exptl_crystal_size_max 0.10
_exptl_crystal_size_mid 0.10
_exptl_crystal_size_min 0.02
_refine_diff_density_max 0.088
_refine_diff_density_min -0.097
_refine_diff_density_rms 0.023
_refine_ls_abs_structure_details 'Flack H D (1983), Acta Cryst. A39, 876-881'
_refine_ls_abs_structure_Flack -2(3)
_refine_ls_extinction_method none
_refine_ls_goodness_of_fit_ref 0.613
_refine_ls_hydrogen_treatment mixed
_refine_ls_matrix_type full
_refine_ls_number_parameters 321
_refine_ls_number_reflns 2495
_refine_ls_number_restraints 1
_refine_ls_restrained_S_all 0.613
_refine_ls_R_factor_all 0.2038
_refine_ls_R_factor_gt 0.0383
_refine_ls_shift/su_max 0.008
_refine_ls_shift/su_mean 0.001
_refine_ls_structure_factor_coef Fsqd
_refine_ls_weighting_details 'calc w=1/[\s^2^(Fo^2^)+(0.0000P)^2^+0.0000P] where P=(Fo^2^+2Fc^2^)/3'
_refine_ls_weighting_scheme calc
_refine_ls_wR_factor_gt 0.0384
_refine_ls_wR_factor_ref 0.0709
_reflns_number_gt 711
_reflns_number_total 2495
_reflns_threshold_expression >2sigma(I)
_cod_data_source_file ja0522130si20050406_014238.cif
_cod_data_source_block jwu63t
_cod_original_cell_volume 2653.0(10)
_cod_database_code 4111746

loop_
_symmetry_equiv_pos_as_xyz
'x, y, z'
'-x, -y, z+1/2'
'-y, x, z+3/4'
'y, -x, z+1/4'

loop_
_atom_site_label
_atom_site_type_symbol
_atom_site_fract_x
_atom_site_fract_y
_atom_site_fract_z
_atom_site_U_iso_or_equiv
_atom_site_adp_type
_atom_site_occupancy
_atom_site_symmetry_multiplicity
_atom_site_calc_flag
_atom_site_refinement_flags
C1A C 0.2859(11) 0.1117(10) -0.0031(3) 0.062(3) Uani 1 1 d .
H1A1 H 0.2516 0.0184 -0.0123 0.074 Uiso 1 1 calc R
H1A2 H 0.2464 0.1995 -0.0147 0.074 Uiso 1 1 calc R
C2A C 0.3890(10) 0.1195(10) 0.0259(2) 0.042(2) Uani 1 1 d .
C3A C 0.4466(8) 0.2646(10) 0.0434(2) 0.037(2) Uani 1 1 d .
H3A H 0.5509 0.2471 0.0521 0.045 Uiso 1 1 calc R
C4A C 0.3590(9) 0.3019(9) 0.0830(2) 0.037(2) Uani 1 1 d .
H4A H 0.3563 0.2124 0.1011 0.044 Uiso 1 1 calc R
C5A C 0.4361(11) 0.4277(9) 0.1070(2) 0.038(2) Uani 1 1 d .
C6A C 0.4528(10) -0.0161(10) 0.0446(3) 0.058(3) Uani 1 1 d .
H6A1 H 0.3892 -0.1005 0.0383 0.087 Uiso 1 1 calc R
H6A2 H 0.4602 -0.0038 0.0747 0.087 Uiso 1 1 calc R
H6A3 H 0.5512 -0.0334 0.0330 0.087 Uiso 1 1 calc R
C7A C 0.4488(9) 0.3925(9) 0.0123(2) 0.043(2) Uani 1 1 d .
H7A1 H 0.3493 0.4040 0.0001 0.051 Uiso 1 1 calc R
H7A2 H 0.4732 0.4849 0.0272 0.051 Uiso 1 1 calc R
C8A C 0.5611(9) 0.3684(8) -0.0227(3) 0.051(2) Uani 1 1 d .
H8A1 H 0.6597 0.3560 -0.0107 0.077 Uiso 1 1 calc R
H8A2 H 0.5607 0.4539 -0.0412 0.077 Uiso 1 1 calc R
H8A3 H 0.5345 0.2797 -0.0384 0.077 Uiso 1 1 calc R
C9A C 0.3925(10) 0.6777(9) 0.1351(2) 0.039(2) Uani 1 1 d .
C10A C 0.5274(10) 0.7028(10) 0.1534(3) 0.049(3) Uani 1 1 d .
H10A H 0.5999 0.6273 0.1534 0.059 Uiso 1 1 calc R
C11A C 0.5581(11) 0.8377(11) 0.1717(3) 0.055(3) Uani 1 1 d .
H11A H 0.6525 0.8539 0.1837 0.066 Uiso 1 1 calc R
C12A C 0.4561(11) 0.9468(10) 0.1730(3) 0.050(3) Uani 1 1 d .
H12A H 0.4785 1.0389 0.1856 0.060 Uiso 1 1 calc R
C13A C 0.3174(11) 0.9216(10) 0.1555(3) 0.051(3) Uani 1 1 d .
H13A H 0.2450 0.9972 0.1562 0.061 Uiso 1 1 calc R
C14A C 0.2851(9) 0.7900(10) 0.1373(3) 0.046(2) Uani 1 1 d .
H14A H 0.1896 0.7736 0.1261 0.055 Uiso 1 1 calc R
C1B C 0.7867(10) 0.3894(10) 0.2076(2) 0.057(3) Uani 1 1 d .
H1B1 H 0.7508 0.4826 0.2164 0.069 Uiso 1 1 calc R
H1B2 H 0.7485 0.3015 0.2195 0.069 Uiso 1 1 calc R
C2B C 0.8901(10) 0.3819(10) 0.1786(2) 0.046(2) Uani 1 1 d .
C3B C 0.9473(9) 0.2369(10) 0.1614(2) 0.037(2) Uani 1 1 d .
H3B H 1.0517 0.2541 0.1527 0.044 Uiso 1 1 calc R
C4B C 0.8589(10) 0.1995(10) 0.1214(2) 0.045(2) Uani 1 1 d .
H4B H 0.8548 0.2894 0.1035 0.054 Uiso 1 1 calc R
C5B C 0.9390(11) 0.0770(10) 0.0976(2) 0.039(2) Uani 1 1 d .
C6B C 0.9541(9) 0.5168(9) 0.1589(3) 0.052(2) Uani 1 1 d .
H6B1 H 0.9223 0.6045 0.1743 0.078 Uiso 1 1 calc R
H6B2 H 0.9199 0.5239 0.1301 0.078 Uiso 1 1 calc R
H6B3 H 1.0619 0.5105 0.1593 0.078 Uiso 1 1 calc R
C7B C 0.9490(9) 0.1066(9) 0.1919(2) 0.049(2) Uani 1 1 d .
H7B1 H 0.9753 0.0153 0.1768 0.059 Uiso 1 1 calc R
H7B2 H 0.8491 0.0933 0.2037 0.059 Uiso 1 1 calc R
C8B C 1.0615(9) 0.1321(9) 0.2278(3) 0.059(3) Uani 1 1 d .
H8B1 H 1.1591 0.1524 0.2161 0.088 Uiso 1 1 calc R
H8B2 H 1.0664 0.0436 0.2452 0.088 Uiso 1 1 calc R
H8B3 H 1.0296 0.2162 0.2447 0.088 Uiso 1 1 calc R
C9B C 0.8913(10) -0.1780(9) 0.0700(2) 0.038(2) Uani 1 1 d .
C10B C 1.0265(10) -0.2011(10) 0.0515(3) 0.049(3) Uani 1 1 d .
H10B H 1.0985 -0.1250 0.0515 0.058 Uiso 1 1 calc R
C11B C 1.0577(11) -0.3371(12) 0.0327(3) 0.059(3) Uani 1 1 d .
H11B H 1.1519 -0.3534 0.0207 0.070 Uiso 1 1 calc R
C12B C 0.9548(12) -0.4456(11) 0.0316(3) 0.056(3) Uani 1 1 d .
H12B H 0.9761 -0.5374 0.0187 0.068 Uiso 1 1 calc R
C13B C 0.8180(11) -0.4202(10) 0.0494(3) 0.051(3) Uani 1 1 d .
H13B H 0.7450 -0.4952 0.0487 0.061 Uiso 1 1 calc R
C14B C 0.7871(9) -0.2884(10) 0.0681(2) 0.041(2) Uani 1 1 d .
H14B H 0.6924 -0.2727 0.0799 0.050 Uiso 1 1 calc R
N1A N 0.3513(8) 0.5460(7) 0.11431(19) 0.0353(18) Uani 1 1 d .
N1B N 0.8537(9) -0.0459(9) 0.0904(2) 0.042(2) Uani 1 1 d .
O1A O 0.2138(6) 0.3443(6) 0.07416(18) 0.0470(15) Uani 1 1 d .
H1A H 0.1567 0.2732 0.0786 0.071 Uiso 1 1 calc R
O2A O 0.5639(7) 0.4137(7) 0.11859(17) 0.0513(18) Uani 1 1 d .
O1B O 0.7130(6) 0.1552(6) 0.13076(18) 0.0495(16) Uani 1 1 d .
H1B H 0.6588 0.2300 0.1326 0.074 Uiso 1 1 calc R
O2B O 1.0654(7) 0.0883(7) 0.08653(18) 0.0541(18) Uani 1 1 d .
H1 H 0.230(11) 0.512(12) 0.102(3) 0.16(4) Uiso 1 1 d .
H2 H 0.781(7) -0.034(7) 0.100(2) 0.01(2) Uiso 1 1 d .

loop_
_atom_site_aniso_label
_atom_site_aniso_U_11
_atom_site_aniso_U_22
_atom_site_aniso_U_33
_atom_site_aniso_U_23
_atom_site_aniso_U_13
_atom_site_aniso_U_12
C1A 0.070(9) 0.057(8) 0.058(7) -0.011(4) 0.000(5) -0.009(5)
C2A 0.038(7) 0.053(7) 0.034(6) -0.010(4) 0.010(4) -0.008(5)
C3A 0.022(6) 0.045(7) 0.045(6) -0.010(4) -0.001(4) 0.006(4)
C4A 0.028(6) 0.038(6) 0.044(6) -0.004(4) 0.005(4) 0.005(4)
C5A 0.040(7) 0.037(7) 0.036(6) -0.002(4) 0.005(4) -0.008(5)
C6A 0.064(8) 0.055(8) 0.056(7) -0.008(5) 0.017(5) -0.010(5)
C7A 0.059(7) 0.025(6) 0.044(6) 0.004(4) 0.001(4) -0.005(4)
C8A 0.075(8) 0.033(6) 0.045(6) 0.003(4) 0.008(5) -0.002(4)
C9A 0.048(7) 0.032(6) 0.036(6) -0.002(4) 0.014(4) -0.005(4)
C10A 0.048(7) 0.055(8) 0.045(6) -0.001(4) -0.002(5) -0.006(5)
C11A 0.064(8) 0.045(8) 0.056(7) -0.012(5) -0.003(5) -0.008(5)
C12A 0.064(9) 0.028(7) 0.057(7) -0.006(4) 0.012(5) -0.012(5)
C13A 0.063(8) 0.038(7) 0.051(7) -0.008(4) 0.008(5) -0.006(5)
C14A 0.026(6) 0.055(8) 0.057(6) 0.004(5) 0.006(4) 0.004(5)
C1B 0.047(7) 0.071(8) 0.054(7) -0.012(5) -0.011(4) 0.016(5)
C2B 0.047(7) 0.051(8) 0.039(6) -0.001(4) -0.006(4) 0.013(5)
C3B 0.026(5) 0.048(7) 0.036(5) 0.002(4) -0.005(3) -0.010(4)
C4B 0.046(7) 0.042(7) 0.046(6) 0.000(4) -0.005(4) -0.005(5)
C5B 0.037(7) 0.036(7) 0.045(6) -0.003(4) -0.009(4) 0.005(5)
C6B 0.053(7) 0.042(7) 0.060(7) -0.004(5) -0.013(5) 0.005(5)
C7B 0.045(7) 0.055(8) 0.048(6) 0.004(4) -0.001(4) 0.001(4)
C8B 0.072(8) 0.063(8) 0.040(6) 0.004(5) -0.008(5) 0.006(5)
C9B 0.054(8) 0.041(7) 0.021(5) 0.000(4) -0.007(4) -0.002(5)
C10B 0.037(7) 0.055(8) 0.053(7) 0.000(5) 0.006(5) -0.005(5)
C11B 0.062(9) 0.057(9) 0.056(7) -0.007(5) 0.000(5) 0.015(6)
C12B 0.086(10) 0.045(8) 0.038(6) -0.013(4) -0.014(5) 0.016(6)
C13B 0.049(8) 0.037(7) 0.066(7) 0.008(5) -0.019(5) -0.001(5)
C14B 0.034(6) 0.045(7) 0.045(6) -0.005(4) -0.006(4) 0.004(5)
N1A 0.038(5) 0.024(5) 0.045(5) -0.009(3) 0.001(3) 0.007(3)
N1B 0.033(6) 0.050(6) 0.043(5) -0.008(4) 0.010(4) 0.002(4)
O1A 0.031(4) 0.043(4) 0.067(4) -0.008(3) 0.005(3) -0.006(3)
O2A 0.047(5) 0.049(5) 0.058(5) -0.015(3) -0.012(3) 0.006(3)
O1B 0.035(5) 0.046(5) 0.068(5) -0.017(3) 0.000(3) -0.003(3)
O2B 0.039(5) 0.053(5) 0.070(5) -0.011(3) 0.012(3) -0.009(3)

loop_
_atom_type_symbol
_atom_type_description
_atom_type_scat_dispersion_real
_atom_type_scat_dispersion_imag
_atom_type_scat_source
C C 0.0033 0.0016 'International Tables Vol C Tables 4.2.6.8 and 6.1.1.4'
H H 0.0000 0.0000 'International Tables Vol C Tables 4.2.6.8 and 6.1.1.4'
N N 0.0061 0.0033 'International Tables Vol C Tables 4.2.6.8 and 6.1.1.4'
O O 0.0106 0.0060 'International Tables Vol C Tables 4.2.6.8 and 6.1.1.4'

loop_
_geom_angle_atom_site_label_1
_geom_angle_atom_site_label_2
_geom_angle_atom_site_label_3
_geom_angle
C2A C1A H1A1 120.0
C2A C1A H1A2 120.0
H1A1 C1A H1A2 120.0
C1A C2A C6A 121.1(8)
C1A C2A C3A 123.3(8)
C6A C2A C3A 115.6(8)
C2A C3A C7A 114.6(7)
C2A C3A C4A 108.6(6)
C7A C3A C4A 112.5(7)
C2A C3A H3A 106.9
C7A C3A H3A 106.9
C4A C3A H3A 106.9
O1A C4A C3A 112.0(7)
O1A C4A C5A 108.9(7)
C3A C4A C5A 110.1(7)
O1A C4A H4A 108.6
C3A C4A H4A 108.6
C5A C4A H4A 108.6
O2A C5A N1A 124.9(8)
O2A C5A C4A 120.2(7)
N1A C5A C4A 114.8(8)
C2A C6A H6A1 109.5
C2A C6A H6A2 109.5
H6A1 C6A H6A2 109.5
C2A C6A H6A3 109.5
H6A1 C6A H6A3 109.5
H6A2 C6A H6A3 109.5
C8A C7A C3A 112.4(7)
C8A C7A H7A1 109.1
C3A C7A H7A1 109.1
C8A C7A H7A2 109.1
C3A C7A H7A2 109.1
H7A1 C7A H7A2 107.9
C7A C8A H8A1 109.5
C7A C8A H8A2 109.5
H8A1 C8A H8A2 109.5
C7A C8A H8A3 109.5
H8A1 C8A H8A3 109.5
H8A2 C8A H8A3 109.5
C10A C9A C14A 118.2(9)
C10A C9A N1A 125.1(9)
C14A C9A N1A 116.7(9)
C9A C10A C11A 120.5(9)
C9A C10A H10A 119.8
C11A C10A H10A 119.8
C12A C11A C10A 121.3(9)
C12A C11A H11A 119.3
C10A C11A H11A 119.3
C11A C12A C13A 118.9(9)
C11A C12A H12A 120.6
C13A C12A H12A 120.6
C14A C13A C12A 120.8(9)
C14A C13A H13A 119.6
C12A C13A H13A 119.6
C13A C14A C9A 120.4(10)
C13A C14A H14A 119.8
C9A C14A H14A 119.8
C2B C1B H1B1 120.0
C2B C1B H1B2 120.0
H1B1 C1B H1B2 120.0
C1B C2B C6B 122.2(8)
C1B C2B C3B 122.9(8)
C6B C2B C3B 114.8(8)
C2B C3B C7B 115.8(7)
C2B C3B C4B 108.4(7)
C7B C3B C4B 111.6(7)
C2B C3B H3B 106.9
C7B C3B H3B 106.9
C4B C3B H3B 106.9
O1B C4B C5B 110.2(7)
O1B C4B C3B 111.5(6)
C5B C4B C3B 109.2(7)
O1B C4B H4B 108.6
C5B C4B H4B 108.6
C3B C4B H4B 108.6
O2B C5B N1B 123.6(9)
O2B C5B C4B 122.5(8)
N1B C5B C4B 113.9(8)
C2B C6B H6B1 109.5
C2B C6B H6B2 109.5
H6B1 C6B H6B2 109.5
C2B C6B H6B3 109.5
H6B1 C6B H6B3 109.5
H6B2 C6B H6B3 109.5
C3B C7B C8B 111.5(7)
C3B C7B H7B1 109.3
C8B C7B H7B1 109.3
C3B C7B H7B2 109.3
C8B C7B H7B2 109.3
H7B1 C7B H7B2 108.0
C7B C8B H8B1 109.5
C7B C8B H8B2 109.5
H8B1 C8B H8B2 109.5
C7B C8B H8B3 109.5
H8B1 C8B H8B3 109.5
H8B2 C8B H8B3 109.5
C14B C9B C10B 118.7(9)
C14B C9B N1B 118.2(9)
C10B C9B N1B 123.1(8)
C9B C10B C11B 120.0(9)
C9B C10B H10B 120.0
C11B C10B H10B 120.0
C12B C11B C10B 120.7(10)
C12B C11B H11B 119.6
C10B C11B H11B 119.6
C11B C12B C13B 118.9(10)
C11B C12B H12B 120.5
C13B C12B H12B 120.5
C14B C13B C12B 120.7(9)
C14B C13B H13B 119.6
C12B C13B H13B 119.6
C13B C14B C9B 121.0(9)
C13B C14B H14B 119.5
C9B C14B H14B 119.5
C5A N1A C9A 127.2(9)
C5A N1A H1 105(5)
C9A N1A H1 127(5)
C5B N1B C9B 129.2(9)
C5B N1B H2 108(6)
C9B N1B H2 123(6)
C4A O1A H1A 109.5
C4B O1B H1B 109.5

loop_
_geom_bond_atom_site_label_1
_geom_bond_atom_site_label_2
_geom_bond_distance
C1A C2A 1.324(11)
C1A H1A1 0.9500
C1A H1A2 0.9500
C2A C6A 1.487(11)
C2A C3A 1.524(12)
C3A C7A 1.532(10)
C3A C4A 1.542(9)
C3A H3A 1.0000
C4A O1A 1.402(9)
C4A C5A 1.546(12)
C4A H4A 1.0000
C5A O2A 1.225(10)
C5A N1A 1.341(10)
C6A H6A1 0.9800
C6A H6A2 0.9800
C6A H6A3 0.9800
C7A C8A 1.536(10)
C7A H7A1 0.9900
C7A H7A2 0.9900
C8A H8A1 0.9800
C8A H8A2 0.9800
C8A H8A3 0.9800
C9A C10A 1.377(11)
C9A C14A 1.411(11)
C9A N1A 1.419(10)
C10A C11A 1.388(12)
C10A H10A 0.9500
C11A C12A 1.355(13)
C11A H11A 0.9500
C12A C13A 1.398(12)
C12A H12A 0.9500
C13A C14A 1.362(11)
C13A H13A 0.9500
C14A H14A 0.9500
C1B C2B 1.324(11)
C1B H1B1 0.9500
C1B H1B2 0.9500
C2B C6B 1.497(11)
C2B C3B 1.520(12)
C3B C7B 1.537(10)
C3B C4B 1.557(9)
C3B H3B 1.0000
C4B O1B 1.415(9)
C4B C5B 1.533(12)
C4B H4B 1.0000
C5B O2B 1.205(10)
C5B N1B 1.377(11)
C6B H6B1 0.9800
C6B H6B2 0.9800
C6B H6B3 0.9800
C7B C8B 1.561(10)
C7B H7B1 0.9900
C7B H7B2 0.9900
C8B H8B1 0.9800
C8B H8B2 0.9800
C8B H8B3 0.9800
C9B C14B 1.378(11)
C9B C10B 1.380(11)
C9B N1B 1.408(10)
C10B C11B 1.403(13)
C10B H10B 0.9500
C11B C12B 1.356(13)
C11B H11B 0.9500
C12B C13B 1.388(12)
C12B H12B 0.9500
C13B C14B 1.367(11)
C13B H13B 0.9500
C14B H14B 0.9500
N1A H1 1.21(10)
N1B H2 0.73(5)
O1A H1A 0.8400
O1B H1B 0.8400

loop_
_geom_hbond_atom_site_label_D
_geom_hbond_atom_site_label_H
_geom_hbond_atom_site_label_A
_geom_hbond_distance_DH
_geom_hbond_distance_HA
_geom_hbond_distance_DA
_geom_hbond_angle_DHA
_geom_hbond_site_symmetry_A
O1B H1B O2A 0.84 1.93 2.735(8) 160.4 .
N1A H1 O1A 1.21(10) 1.78(10) 2.565(9) 117(7) .
N1B H2 O1B 0.73(5) 2.08(6) 2.580(9) 126(7) .
O1A H1A O2B 0.84 1.89 2.714(8) 167.5 1_455

loop_
_geom_torsion_atom_site_label_1
_geom_torsion_atom_site_label_2
_geom_torsion_atom_site_label_3
_geom_torsion_atom_site_label_4
_geom_torsion
C1A C2A C3A C7A -32.5(11)
C6A C2A C3A C7A 149.4(7)
C1A C2A C3A C4A 94.2(11)
C6A C2A C3A C4A -83.9(9)
C2A C3A C4A O1A -71.4(8)
C7A C3A C4A O1A 56.6(9)
C2A C3A C4A C5A 167.2(7)
C7A C3A C4A C5A -64.8(9)
O1A C4A C5A O2A 178.9(7)
C3A C4A C5A O2A -57.9(10)
O1A C4A C5A N1A 0.4(9)
C3A C4A C5A N1A 123.6(8)
C2A C3A C7A C8A -67.2(9)
C4A C3A C7A C8A 168.1(7)
C14A C9A C10A C11A -2.9(14)
N1A C9A C10A C11A 177.9(8)
C9A C10A C11A C12A 1.4(14)
C10A C11A C12A C13A 0.2(13)
C11A C12A C13A C14A -0.2(13)
C12A C13A C14A C9A -1.5(13)
C10A C9A C14A C13A 3.0(13)
N1A C9A C14A C13A -177.8(7)
C1B C2B C3B C7B -32.0(12)
C6B C2B C3B C7B 150.9(7)
C1B C2B C3B C4B 94.2(10)
C6B C2B C3B C4B -82.8(9)
C2B C3B C4B O1B -72.3(9)
C7B C3B C4B O1B 56.3(9)
C2B C3B C4B C5B 165.7(7)
C7B C3B C4B C5B -65.7(9)
O1B C4B C5B O2B -179.2(8)
C3B C4B C5B O2B -56.4(11)
O1B C4B C5B N1B 0.4(10)
C3B C4B C5B N1B 123.2(8)
C2B C3B C7B C8B -66.4(9)
C4B C3B C7B C8B 169.0(8)
C14B C9B C10B C11B -2.5(14)
N1B C9B C10B C11B 178.3(8)
C9B C10B C11B C12B 1.7(14)
C10B C11B C12B C13B -0.3(13)
C11B C12B C13B C14B -0.2(13)
C12B C13B C14B C9B -0.7(13)
C10B C9B C14B C13B 2.1(13)
N1B C9B C14B C13B -178.7(8)
O2A C5A N1A C9A 2.4(13)
C4A C5A N1A C9A -179.2(7)
C10A C9A N1A C5A -3.6(13)
C14A C9A N1A C5A 177.2(8)
O2B C5B N1B C9B 0.1(14)
C4B C5B N1B C9B -179.4(8)
C14B C9B N1B C5B 177.6(8)
C10B C9B N1B C5B -3.2(13)
